data_2222639
loop_
_publ_author_name
'Nirmala, S.'
'Kamala, E. Theboral Sugi'
'Sudha, L.'
'Kathiravan, S.'
'Raghunathan, R.'

_publ_section_title
;Methyl
 3-(4-bromophenyl)-1-methyl-1,2,3,3a,4,9b-hexahydrobenzo[<i>f</i>]chromeno[4,3-<i>b</i>]pyrrole-3a-carboxylate
;
_journal_coeditor_code CI2858
_journal_issue 8
_journal_name_full 'Acta Crystallographica Section E'
_journal_page_first o2028
_journal_page_last o2029
_journal_paper_doi 10.1107/S1600536809029389
_journal_volume 65
_journal_year 2009
_chemical_formula_iupac 'C24 H22 Br N O3'
_chemical_formula_moiety 'C24 H22 Br N O3'
_chemical_formula_sum 'C24 H22 Br N O3'
_chemical_formula_weight 452.34
_chemical_name_systematic
;
Methyl 3-(4-bromophenyl)-1-methyl-1,2,3,3a,4,9b-
hexahydrobenzo[<i>f</i>]chromeno[4,3-<i>b</i>]pyrrole-3a-carboxylate
;
_space_group_IT_number 14
_symmetry_cell_setting monoclinic
_symmetry_space_group_name_Hall '-P 2ybc'
_symmetry_space_group_name_H-M 'P 1 21/c 1'
_atom_sites_solution_hydrogens geom
_atom_sites_solution_primary direct
_atom_sites_solution_secondary difmap
_audit_creation_method SHELXL-97
_cell_angle_alpha 90.00
_cell_angle_beta 106.163(2)
_cell_angle_gamma 90.00
_cell_formula_units_Z 4
_cell_length_a 12.7856(4)
_cell_length_b 19.9348(6)
_cell_length_c 8.0189(3)
_cell_measurement_reflns_used 14860
_cell_measurement_temperature 293(2)
_cell_measurement_theta_max 25.22
_cell_measurement_theta_min 2.64
_cell_volume 1963.06(11)
_computing_cell_refinement 'SAINT (Bruker, 2004)'
_computing_data_collection 'APEX2 (Bruker, 2004)'
_computing_data_reduction 'SAINT (Bruker, 2004)'
_computing_molecular_graphics 'ORTEP-3 (Farrugia, 1997)'
_computing_publication_material 'PLATON (Spek, 2009)'
_computing_structure_refinement 'SHELXL97 (Sheldrick, 2008)'
_computing_structure_solution 'SHELXS97 (Sheldrick, 2008)'
_diffrn_ambient_temperature 293(2)
_diffrn_measured_fraction_theta_full 0.999
_diffrn_measured_fraction_theta_max 0.996
_diffrn_measurement_device_type 'Bruker Kappa APEXII area-detector'
_diffrn_measurement_method '\w and \f'
_diffrn_radiation_monochromator graphite
_diffrn_radiation_source 'fine-focus sealed tube'
_diffrn_radiation_type MoK\a
_diffrn_radiation_wavelength 0.71073
_diffrn_reflns_av_R_equivalents 0.0312
_diffrn_reflns_av_sigmaI/netI 0.0283
_diffrn_reflns_limit_h_max 18
_diffrn_reflns_limit_h_min -18
_diffrn_reflns_limit_k_max 28
_diffrn_reflns_limit_k_min -16
_diffrn_reflns_limit_l_max 11
_diffrn_reflns_limit_l_min -11
_diffrn_reflns_number 49847
_diffrn_reflns_theta_full 25.00
_diffrn_reflns_theta_max 30.86
_diffrn_reflns_theta_min 2.04
_diffrn_standards_number 0
_exptl_absorpt_coefficient_mu 2.121
_exptl_absorpt_correction_T_max 0.7415
_exptl_absorpt_correction_T_min 0.6192
_exptl_absorpt_correction_type multi-scan
_exptl_absorpt_process_details '(Blessing, 1995)'
_exptl_crystal_colour Colourless
_exptl_crystal_density_diffrn 1.531
_exptl_crystal_density_method 'not measured'
_exptl_crystal_description Prism
_exptl_crystal_F_000 928
_exptl_crystal_size_max 0.25
_exptl_crystal_size_mid 0.20
_exptl_crystal_size_min 0.15
_refine_diff_density_max 0.576
_refine_diff_density_min -0.513
_refine_ls_extinction_method none
_refine_ls_goodness_of_fit_ref 1.017
_refine_ls_hydrogen_treatment constr
_refine_ls_matrix_type full
_refine_ls_number_parameters 262
_refine_ls_number_reflns 6162
_refine_ls_number_restraints 0
_refine_ls_restrained_S_all 1.017
_refine_ls_R_factor_all 0.0729
_refine_ls_R_factor_gt 0.0381
_refine_ls_shift/su_max 0.001
_refine_ls_shift/su_mean 0.000
_refine_ls_structure_factor_coef Fsqd
_refine_ls_weighting_details 'calc w=1/[\s^2^(Fo^2^)+(0.0439P)^2^+0.7192P] where P=(Fo^2^+2Fc^2^)/3'
_refine_ls_weighting_scheme calc
_refine_ls_wR_factor_gt 0.0898
_refine_ls_wR_factor_ref 0.1018
_reflns_number_gt 4068
_reflns_number_total 6162
_reflns_threshold_expression I>2\s(I)
_cod_data_source_file ci2858.cif
_cod_data_source_block I
_cod_depositor_comments
;
The following automatic conversions were performed:
'_symmetry_cell_setting' value 'Monoclinic' changed to 'monoclinic'
according to '/home/saulius/struct/CIF-dictionaries/cif_core.dic'
dictionary named 'cif_core.dic' version 2.4.1 from 2010-06-29.

Automatic conversion script
Id: cif_fix_enum 1527 2010-12-29 10:47:43Z saulius 

The following automatic conversions were performed:

'_symmetry_cell_setting' value 'Monoclinic' changed to 'monoclinic'
according to /home/saulius/struct/CIF-dictionaries/cif_core.dic
dictionary named 'cif_core.dic' version 2.4.1 from 2010-06-29.

Automatic conversion script
Id: cif_fix_values 1715 2011-07-08 13:25:40Z adriana 
;
_cod_original_sg_symbol_H-M 'P 21/c'
_cod_database_code 2222639
_cod_database_fobs_code 2222639

loop_
_symmetry_equiv_pos_as_xyz
'x, y, z'
'-x, y+1/2, -z+1/2'
'-x, -y, -z'
'x, -y-1/2, z-1/2'

loop_
_atom_site_type_symbol
_atom_site_label
_atom_site_fract_x
_atom_site_fract_y
_atom_site_fract_z
_atom_site_U_iso_or_equiv
_atom_site_adp_type
_atom_site_calc_flag
_atom_site_refinement_flags
_atom_site_occupancy
_atom_site_disorder_assembly
_atom_site_disorder_group
C C1 0.68758(13) 0.58289(8) 0.6893(2) 0.0281(3) Uani d . 1 . .
H H1 0.7433 0.6171 0.6940 0.034 Uiso calc R 1 . .
C C2 0.73957(13) 0.52048(8) 0.7836(2) 0.0287(3) Uani d . 1 . .
C C3 0.84557(13) 0.49812(8) 0.7827(2) 0.0306(3) Uani d . 1 . .
C C4 0.91361(15) 0.53431(10) 0.7029(2) 0.0381(4) Uani d . 1 . .
H H4 0.8889 0.5745 0.6470 0.046 Uiso calc R 1 . .
C C5 1.01452(16) 0.51164(11) 0.7061(2) 0.0455(5) Uani d . 1 . .
H H5 1.0576 0.5367 0.6530 0.055 Uiso calc R 1 . .
C C6 1.05416(17) 0.45149(12) 0.7878(3) 0.0510(5) Uani d . 1 . .
H H6 1.1226 0.4360 0.7869 0.061 Uiso calc R 1 . .
C C7 0.99246(17) 0.41579(11) 0.8685(3) 0.0474(5) Uani d . 1 . .
H H7 1.0195 0.3759 0.9241 0.057 Uiso calc R 1 . .
C C8 0.88813(15) 0.43783(9) 0.8699(2) 0.0357(4) Uani d . 1 . .
C C9 0.82649(16) 0.40202(9) 0.9600(3) 0.0425(4) Uani d . 1 . .
H H9 0.8535 0.3620 1.0149 0.051 Uiso calc R 1 . .
C C10 0.72848(16) 0.42484(9) 0.9681(2) 0.0417(4) Uani d . 1 . .
H H10 0.6893 0.4013 1.0309 0.050 Uiso calc R 1 . .
C C11 0.68588(14) 0.48451(8) 0.8811(2) 0.0329(3) Uani d . 1 . .
C C12 0.52824(14) 0.55294(8) 0.7923(2) 0.0338(4) Uani d . 1 . .
H H12A 0.4714 0.5700 0.8396 0.041 Uiso calc R 1 . .
H H12B 0.4935 0.5324 0.6810 0.041 Uiso calc R 1 . .
C C13 0.59903(13) 0.61089(8) 0.7656(2) 0.0289(3) Uani d . 1 . .
C C14 0.53395(14) 0.65915(8) 0.6186(2) 0.0333(4) Uani d . 1 . .
H H14 0.5695 0.7031 0.6403 0.040 Uiso calc R 1 . .
C C15 0.55720(16) 0.63062(10) 0.4547(2) 0.0424(4) Uani d . 1 . .
H H15A 0.4896 0.6189 0.3692 0.051 Uiso calc R 1 . .
H H15B 0.5952 0.6635 0.4040 0.051 Uiso calc R 1 . .
C C16 0.41597(13) 0.66967(8) 0.6127(2) 0.0308(3) Uani d . 1 . .
C C17 0.38794(16) 0.72456(9) 0.6967(3) 0.0449(5) Uani d . 1 . .
H H17 0.4420 0.7544 0.7536 0.054 Uiso calc R 1 . .
C C18 0.28173(17) 0.73619(10) 0.6981(3) 0.0491(5) Uani d . 1 . .
H H18 0.2645 0.7732 0.7558 0.059 Uiso calc R 1 . .
C C19 0.20242(15) 0.69243(9) 0.6136(2) 0.0379(4) Uani d . 1 . .
C C20 0.22678(14) 0.63726(9) 0.5282(2) 0.0362(4) Uani d . 1 . .
H H20 0.1721 0.6077 0.4715 0.043 Uiso calc R 1 . .
C C21 0.33319(14) 0.62635(8) 0.5280(2) 0.0337(4) Uani d . 1 . .
H H21 0.3499 0.5892 0.4699 0.040 Uiso calc R 1 . .
C C22 0.68903(16) 0.55698(9) 0.3883(2) 0.0385(4) Uani d . 1 . .
H H22A 0.7326 0.5177 0.4259 0.058 Uiso calc R 1 . .
H H22B 0.7357 0.5945 0.3858 0.058 Uiso calc R 1 . .
H H22C 0.6413 0.5496 0.2740 0.058 Uiso calc R 1 . .
C C23 0.63964(14) 0.65052(8) 0.9323(2) 0.0338(4) Uani d . 1 . .
C C24 0.7836(2) 0.71536(12) 1.1053(3) 0.0631(7) Uani d . 1 . .
H H24A 0.8555 0.7299 1.1072 0.095 Uiso calc R 1 . .
H H24B 0.7869 0.6896 1.2078 0.095 Uiso calc R 1 . .
H H24C 0.7378 0.7538 1.1018 0.095 Uiso calc R 1 . .
N N1 0.62481(12) 0.57086(7) 0.50776(18) 0.0322(3) Uani d . 1 . .
O O1 0.58933(10) 0.50339(6) 0.90663(17) 0.0412(3) Uani d . 1 . .
O O2 0.73947(11) 0.67466(8) 0.9542(2) 0.0529(4) Uani d . 1 . .
O O3 0.58771(13) 0.66160(9) 1.03113(19) 0.0594(4) Uani d . 1 . .
Br Br1 0.056104(18) 0.708461(13) 0.61041(4) 0.06427(10) Uani d . 1 . .

loop_
_atom_site_aniso_label
_atom_site_aniso_U_11
_atom_site_aniso_U_22
_atom_site_aniso_U_33
_atom_site_aniso_U_12
_atom_site_aniso_U_13
_atom_site_aniso_U_23
C1 0.0292(8) 0.0257(7) 0.0314(8) -0.0020(6) 0.0121(6) 0.0029(6)
C2 0.0324(8) 0.0275(7) 0.0275(8) 0.0002(6) 0.0103(7) 0.0006(6)
C3 0.0332(8) 0.0333(8) 0.0255(8) 0.0009(6) 0.0085(6) -0.0059(6)
C4 0.0382(9) 0.0452(10) 0.0322(9) 0.0007(7) 0.0118(7) -0.0013(7)
C5 0.0370(10) 0.0638(13) 0.0382(10) -0.0007(9) 0.0144(8) -0.0083(9)
C6 0.0379(10) 0.0685(14) 0.0469(12) 0.0140(10) 0.0121(9) -0.0119(10)
C7 0.0477(11) 0.0486(11) 0.0429(11) 0.0169(9) 0.0076(9) -0.0056(9)
C8 0.0382(9) 0.0375(9) 0.0297(9) 0.0063(7) 0.0064(7) -0.0052(7)
C9 0.0523(11) 0.0324(9) 0.0405(10) 0.0103(8) 0.0092(9) 0.0053(8)
C10 0.0512(11) 0.0344(9) 0.0426(10) 0.0008(8) 0.0181(9) 0.0105(8)
C11 0.0362(9) 0.0315(8) 0.0326(9) 0.0004(7) 0.0124(7) 0.0030(7)
C12 0.0304(8) 0.0343(8) 0.0397(9) 0.0005(6) 0.0146(7) 0.0089(7)
C13 0.0278(8) 0.0288(7) 0.0324(8) 0.0006(6) 0.0122(6) 0.0043(6)
C14 0.0322(8) 0.0302(8) 0.0375(9) 0.0009(6) 0.0100(7) 0.0072(7)
C15 0.0399(10) 0.0523(11) 0.0375(10) 0.0099(8) 0.0150(8) 0.0143(8)
C16 0.0321(8) 0.0260(7) 0.0334(9) 0.0029(6) 0.0077(7) 0.0028(6)
C17 0.0396(10) 0.0328(9) 0.0559(12) 0.0008(7) 0.0024(9) -0.0141(8)
C18 0.0480(11) 0.0385(10) 0.0585(13) 0.0110(8) 0.0106(10) -0.0155(9)
C19 0.0348(9) 0.0392(9) 0.0401(10) 0.0095(7) 0.0110(8) 0.0041(7)
C20 0.0348(9) 0.0346(9) 0.0373(9) -0.0027(7) 0.0068(7) -0.0015(7)
C21 0.0377(9) 0.0293(8) 0.0346(9) 0.0016(7) 0.0110(7) -0.0045(7)
C22 0.0453(10) 0.0421(10) 0.0315(9) -0.0002(8) 0.0164(8) 0.0016(7)
C23 0.0333(9) 0.0317(8) 0.0367(9) 0.0059(7) 0.0103(7) 0.0042(7)
C24 0.0480(13) 0.0636(14) 0.0739(16) -0.0068(10) 0.0107(11) -0.0321(12)
N1 0.0346(7) 0.0358(7) 0.0280(7) -0.0006(6) 0.0118(6) 0.0051(6)
O1 0.0393(7) 0.0416(7) 0.0498(8) 0.0059(5) 0.0238(6) 0.0190(6)
O2 0.0394(7) 0.0582(9) 0.0646(9) -0.0116(6) 0.0203(7) -0.0283(7)
O3 0.0555(9) 0.0822(11) 0.0476(8) -0.0085(8) 0.0263(7) -0.0169(8)
Br1 0.04256(13) 0.07000(17) 0.0859(2) 0.01747(10) 0.02724(12) 0.00945(12)

loop_
_atom_type_symbol
_atom_type_description
_atom_type_scat_dispersion_real
_atom_type_scat_dispersion_imag
_atom_type_scat_source
C C 0.0033 0.0016 'International Tables Vol C Tables 4.2.6.8 and 6.1.1.4'
H H 0.0000 0.0000 'International Tables Vol C Tables 4.2.6.8 and 6.1.1.4'
N N 0.0061 0.0033 'International Tables Vol C Tables 4.2.6.8 and 6.1.1.4'
O O 0.0106 0.0060 'International Tables Vol C Tables 4.2.6.8 and 6.1.1.4'
Br Br -0.2901 2.4595 'International Tables Vol C Tables 4.2.6.8 and 6.1.1.4'

loop_
_geom_angle_atom_site_label_1
_geom_angle_atom_site_label_2
_geom_angle_atom_site_label_3
_geom_angle_site_symmetry_1
_geom_angle_site_symmetry_3
_geom_angle
_geom_angle_publ_flag
N1 C1 C2 . . 113.78(13) ?
N1 C1 C13 . . 101.17(13) ?
C2 C1 C13 . . 111.80(13) ?
N1 C1 H1 . . 109.9 ?
C2 C1 H1 . . 109.9 ?
C13 C1 H1 . . 109.9 ?
C11 C2 C3 . . 117.65(15) ?
C11 C2 C1 . . 119.57(14) ?
C3 C2 C1 . . 122.72(14) ?
C4 C3 C8 . . 117.08(16) ?
C4 C3 C2 . . 123.20(15) ?
C8 C3 C2 . . 119.69(15) ?
C5 C4 C3 . . 121.46(18) ?
C5 C4 H4 . . 119.3 ?
C3 C4 H4 . . 119.3 ?
C4 C5 C6 . . 120.93(19) ?
C4 C5 H5 . . 119.5 ?
C6 C5 H5 . . 119.5 ?
C7 C6 C5 . . 119.57(18) ?
C7 C6 H6 . . 120.2 ?
C5 C6 H6 . . 120.2 ?
C6 C7 C8 . . 121.30(19) ?
C6 C7 H7 . . 119.4 ?
C8 C7 H7 . . 119.4 ?
C9 C8 C7 . . 120.97(17) ?
C9 C8 C3 . . 119.39(16) ?
C7 C8 C3 . . 119.61(18) ?
C10 C9 C8 . . 120.98(17) ?
C10 C9 H9 . . 119.5 ?
C8 C9 H9 . . 119.5 ?
C9 C10 C11 . . 119.71(17) ?
C9 C10 H10 . . 120.1 ?
C11 C10 H10 . . 120.1 ?
O1 C11 C2 . . 123.97(15) ?
O1 C11 C10 . . 113.62(15) ?
C2 C11 C10 . . 122.39(16) ?
O1 C12 C13 . . 112.14(14) ?
O1 C12 H12A . . 109.2 ?
C13 C12 H12A . . 109.2 ?
O1 C12 H12B . . 109.2 ?
C13 C12 H12B . . 109.2 ?
H12A C12 H12B . . 107.9 ?
C23 C13 C12 . . 110.09(14) ?
C23 C13 C1 . . 115.59(13) ?
C12 C13 C1 . . 108.33(13) ?
C23 C13 C14 . . 108.83(13) ?
C12 C13 C14 . . 111.11(13) ?
C1 C13 C14 . . 102.70(13) ?
C16 C14 C15 . . 117.01(15) ?
C16 C14 C13 . . 115.15(13) ?
C15 C14 C13 . . 103.15(13) ?
C16 C14 H14 . . 107.0 ?
C15 C14 H14 . . 107.0 ?
C13 C14 H14 . . 107.0 ?
N1 C15 C14 . . 106.96(14) ?
N1 C15 H15A . . 110.3 ?
C14 C15 H15A . . 110.3 ?
N1 C15 H15B . . 110.3 ?
C14 C15 H15B . . 110.3 ?
H15A C15 H15B . . 108.6 ?
C17 C16 C21 . . 117.69(16) ?
C17 C16 C14 . . 119.11(15) ?
C21 C16 C14 . . 123.20(15) ?
C18 C17 C16 . . 121.72(17) ?
C18 C17 H17 . . 119.1 ?
C16 C17 H17 . . 119.1 ?
C19 C18 C17 . . 118.97(17) ?
C19 C18 H18 . . 120.5 ?
C17 C18 H18 . . 120.5 ?
C18 C19 C20 . . 121.18(17) ?
C18 C19 Br1 . . 119.58(14) ?
C20 C19 Br1 . . 119.23(14) ?
C19 C20 C21 . . 119.14(16) ?
C19 C20 H20 . . 120.4 ?
C21 C20 H20 . . 120.4 ?
C20 C21 C16 . . 121.29(15) ?
C20 C21 H21 . . 119.4 ?
C16 C21 H21 . . 119.4 ?
N1 C22 H22A . . 109.5 ?
N1 C22 H22B . . 109.5 ?
H22A C22 H22B . . 109.5 ?
N1 C22 H22C . . 109.5 ?
H22A C22 H22C . . 109.5 ?
H22B C22 H22C . . 109.5 ?
O3 C23 O2 . . 122.60(17) ?
O3 C23 C13 . . 124.61(16) ?
O2 C23 C13 . . 112.73(14) ?
O2 C24 H24A . . 109.5 ?
O2 C24 H24B . . 109.5 ?
H24A C24 H24B . . 109.5 ?
O2 C24 H24C . . 109.5 ?
H24A C24 H24C . . 109.5 ?
H24B C24 H24C . . 109.5 ?
C22 N1 C15 . . 111.10(13) ?
C22 N1 C1 . . 115.52(14) ?
C15 N1 C1 . . 105.67(13) ?
C11 O1 C12 . . 116.96(12) ?
C23 O2 C24 . . 116.95(16) ?

loop_
_geom_bond_atom_site_label_1
_geom_bond_atom_site_label_2
_geom_bond_site_symmetry_2
_geom_bond_distance
_geom_bond_publ_flag
C1 N1 . 1.473(2) ?
C1 C2 . 1.510(2) ?
C1 C13 . 1.534(2) ?
C1 H1 . 0.98 ?
C2 C11 . 1.377(2) ?
C2 C3 . 1.429(2) ?
C3 C4 . 1.413(2) ?
C3 C8 . 1.421(2) ?
C4 C5 . 1.361(3) ?
C4 H4 . 0.93 ?
C5 C6 . 1.392(3) ?
C5 H5 . 0.93 ?
C6 C7 . 1.353(3) ?
C6 H6 . 0.93 ?
C7 C8 . 1.408(3) ?
C7 H7 . 0.93 ?
C8 C9 . 1.403(3) ?
C9 C10 . 1.352(3) ?
C9 H9 . 0.93 ?
C10 C11 . 1.410(2) ?
C10 H10 . 0.93 ?
C11 O1 . 1.360(2) ?
C12 O1 . 1.424(2) ?
C12 C13 . 1.519(2) ?
C12 H12A . 0.97 ?
C12 H12B . 0.97 ?
C13 C23 . 1.514(2) ?
C13 C14 . 1.569(2) ?
C14 C16 . 1.511(2) ?
C14 C15 . 1.536(3) ?
C14 H14 . 0.98 ?
C15 N1 . 1.464(2) ?
C15 H15A . 0.97 ?
C15 H15B . 0.97 ?
C16 C17 . 1.383(2) ?
C16 C21 . 1.388(2) ?
C17 C18 . 1.381(3) ?
C17 H17 . 0.93 ?
C18 C19 . 1.366(3) ?
C18 H18 . 0.93 ?
C19 C20 . 1.376(3) ?
C19 Br1 . 1.8910(18) ?
C20 C21 . 1.378(2) ?
C20 H20 . 0.93 ?
C21 H21 . 0.93 ?
C22 N1 . 1.452(2) ?
C22 H22A . 0.96 ?
C22 H22B . 0.96 ?
C22 H22C . 0.96 ?
C23 O3 . 1.188(2) ?
C23 O2 . 1.329(2) ?
C24 O2 . 1.437(3) ?
C24 H24A . 0.96 ?
C24 H24B . 0.96 ?
C24 H24C . 0.96 ?

loop_
_geom_hbond_atom_site_label_D
_geom_hbond_atom_site_label_H
_geom_hbond_atom_site_label_A
_geom_hbond_site_symmetry_A
_geom_hbond_distance_DH
_geom_hbond_distance_HA
_geom_hbond_distance_DA
_geom_hbond_angle_DHA
C24 H24A Br1 4_676 0.96 2.84 3.789(3) 172
C20 H20 Cg1 3_657 0.93 2.77 3.653(2) 160

loop_
_geom_torsion_atom_site_label_1
_geom_torsion_atom_site_label_2
_geom_torsion_atom_site_label_3
_geom_torsion_atom_site_label_4
_geom_torsion_site_symmetry_1
_geom_torsion_site_symmetry_2
_geom_torsion_site_symmetry_3
_geom_torsion_site_symmetry_4
_geom_torsion
_geom_torsion_publ_flag
N1 C1 C2 C11 . . . . -94.11(18) ?
C13 C1 C2 C11 . . . . 19.7(2) ?
N1 C1 C2 C3 . . . . 88.72(18) ?
C13 C1 C2 C3 . . . . -157.44(15) ?
C11 C2 C3 C4 . . . . -173.26(16) ?
C1 C2 C3 C4 . . . . 4.0(2) ?
C11 C2 C3 C8 . . . . 4.7(2) ?
C1 C2 C3 C8 . . . . -178.13(15) ?
C8 C3 C4 C5 . . . . 1.5(3) ?
C2 C3 C4 C5 . . . . 179.42(16) ?
C3 C4 C5 C6 . . . . 0.3(3) ?
C4 C5 C6 C7 . . . . -1.5(3) ?
C5 C6 C7 C8 . . . . 0.7(3) ?
C6 C7 C8 C9 . . . . -177.30(18) ?
C6 C7 C8 C3 . . . . 1.1(3) ?
C4 C3 C8 C9 . . . . 176.27(16) ?
C2 C3 C8 C9 . . . . -1.8(2) ?
C4 C3 C8 C7 . . . . -2.1(2) ?
C2 C3 C8 C7 . . . . 179.83(16) ?
C7 C8 C9 C10 . . . . 176.89(18) ?
C3 C8 C9 C10 . . . . -1.5(3) ?
C8 C9 C10 C11 . . . . 1.8(3) ?
C3 C2 C11 O1 . . . . 173.77(15) ?
C1 C2 C11 O1 . . . . -3.5(3) ?
C3 C2 C11 C10 . . . . -4.5(3) ?
C1 C2 C11 C10 . . . . 178.16(16) ?
C9 C10 C11 O1 . . . . -177.08(17) ?
C9 C10 C11 C2 . . . . 1.4(3) ?
O1 C12 C13 C23 . . . . -67.90(18) ?
O1 C12 C13 C1 . . . . 59.38(18) ?
O1 C12 C13 C14 . . . . 171.46(13) ?
N1 C1 C13 C23 . . . . -160.07(13) ?
C2 C1 C13 C23 . . . . 78.49(17) ?
N1 C1 C13 C12 . . . . 75.89(15) ?
C2 C1 C13 C12 . . . . -45.55(18) ?
N1 C1 C13 C14 . . . . -41.73(14) ?
C2 C1 C13 C14 . . . . -163.17(13) ?
C23 C13 C14 C16 . . . . -84.11(17) ?
C12 C13 C14 C16 . . . . 37.3(2) ?
C1 C13 C14 C16 . . . . 152.89(14) ?
C23 C13 C14 C15 . . . . 147.21(14) ?
C12 C13 C14 C15 . . . . -91.41(16) ?
C1 C13 C14 C15 . . . . 24.21(16) ?
C16 C14 C15 N1 . . . . -125.38(15) ?
C13 C14 C15 N1 . . . . 2.14(18) ?
C15 C14 C16 C17 . . . . -143.63(18) ?
C13 C14 C16 C17 . . . . 94.9(2) ?
C15 C14 C16 C21 . . . . 37.0(2) ?
C13 C14 C16 C21 . . . . -84.4(2) ?
C21 C16 C17 C18 . . . . 0.5(3) ?
C14 C16 C17 C18 . . . . -178.94(19) ?
C16 C17 C18 C19 . . . . -0.3(3) ?
C17 C18 C19 C20 . . . . 0.2(3) ?
C17 C18 C19 Br1 . . . . -178.80(16) ?
C18 C19 C20 C21 . . . . -0.2(3) ?
Br1 C19 C20 C21 . . . . 178.80(13) ?
C19 C20 C21 C16 . . . . 0.3(3) ?
C17 C16 C21 C20 . . . . -0.5(3) ?
C14 C16 C21 C20 . . . . 178.91(16) ?
C12 C13 C23 O3 . . . . -37.5(2) ?
C1 C13 C23 O3 . . . . -160.58(17) ?
C14 C13 C23 O3 . . . . 84.5(2) ?
C12 C13 C23 O2 . . . . 145.27(15) ?
C1 C13 C23 O2 . . . . 22.1(2) ?
C14 C13 C23 O2 . . . . -92.74(17) ?
C14 C15 N1 C22 . . . . -155.30(15) ?
C14 C15 N1 C1 . . . . -29.30(18) ?
C2 C1 N1 C22 . . . . -72.26(17) ?
C13 C1 N1 C22 . . . . 167.70(13) ?
C2 C1 N1 C15 . . . . 164.50(13) ?
C13 C1 N1 C15 . . . . 44.46(15) ?
C2 C11 O1 C12 . . . . 16.4(2) ?
C10 C11 O1 C12 . . . . -165.22(16) ?
C13 C12 O1 C11 . . . . -45.0(2) ?
O3 C23 O2 C24 . . . . 0.2(3) ?
C13 C23 O2 C24 . . . . 177.54(17) ?
